data_4066311
loop_
_publ_author_name
'O&#x2019;Connor, Abby R.'
'White, Peter S.'
'Brookhart, Maurice'

_publ_section_title
;
 Synthesis, Characterization, and Reactivity Studies of
 (Cyclohexenyl)nickel(II) Complexes&#x2020;
;
_journal_issue 21
_journal_name_full Organometallics
_journal_page_first 5382
_journal_paper_doi 10.1021/om100391v
_journal_volume 29
_journal_year 2010
_chemical_formula_moiety 'C32 H12 B F24, C15 H21 Ni'
_chemical_formula_sum 'C47 H33 B F24 Ni'
_chemical_formula_weight 1123.25
_chemical_name_systematic
;

 

 ?

 

;
_space_group_IT_number 14
_symmetry_cell_setting monoclinic
_symmetry_space_group_name_Hall '-P 2ybc'
_symmetry_space_group_name_H-M 'P 1 21/c 1'
_atom_sites_solution_hydrogens geom
_atom_sites_solution_primary direct
_atom_sites_solution_secondary difmap
_audit_creation_method SHELXL-97
_cell_angle_alpha 90.00
_cell_angle_beta 106.340(5)
_cell_angle_gamma 90.00
_cell_formula_units_Z 4
_cell_length_a 12.4433(13)
_cell_length_b 18.9381(19)
_cell_length_c 20.323(2)
_cell_measurement_reflns_used 7292
_cell_measurement_temperature 100(2)
_cell_measurement_theta_max 22.17
_cell_measurement_theta_min 2.30
_cell_volume 4595.7(8)
_computing_cell_refinement 'Bruker APEX2'
_computing_data_collection 'Bruker APEX2'
_computing_data_reduction 'Bruker SAINT'
_computing_molecular_graphics 'Bruker SHELXTL'
_computing_publication_material 'Bruker SHELXTL'
_computing_structure_refinement 'SHELXL-97 (Sheldrick, 1997)'
_computing_structure_solution 'SHELXS-97 (Sheldrick, 1990)'
_diffrn_ambient_temperature 100(2)
_diffrn_measured_fraction_theta_full 1.000
_diffrn_measured_fraction_theta_max 1.000
_diffrn_measurement_device_type 'Bruker-AXS SMART APEX-II CCD area detector'
_diffrn_measurement_method 'phi and omega scans'
_diffrn_radiation_monochromator graphite
_diffrn_radiation_source 'fine-focus sealed tube'
_diffrn_radiation_type MoK\a
_diffrn_radiation_wavelength 0.71073
_diffrn_reflns_av_R_equivalents 0.0681
_diffrn_reflns_av_sigmaI/netI 0.0631
_diffrn_reflns_limit_h_max 9
_diffrn_reflns_limit_h_min -14
_diffrn_reflns_limit_k_max 22
_diffrn_reflns_limit_k_min -22
_diffrn_reflns_limit_l_max 24
_diffrn_reflns_limit_l_min -23
_diffrn_reflns_number 37841
_diffrn_reflns_theta_full 25.00
_diffrn_reflns_theta_max 25.00
_diffrn_reflns_theta_min 1.50
_exptl_absorpt_coefficient_mu 0.555
_exptl_absorpt_correction_T_max 0.920
_exptl_absorpt_correction_T_min 0.868
_exptl_absorpt_correction_type numerical
_exptl_absorpt_process_details 'APEX2 Numerical plus SADABS'
_exptl_crystal_colour red
_exptl_crystal_density_diffrn 1.623
_exptl_crystal_density_meas 0
_exptl_crystal_density_method 'not measured'
_exptl_crystal_description block
_exptl_crystal_F_000 2256
_exptl_crystal_size_max 0.25
_exptl_crystal_size_mid 0.15
_exptl_crystal_size_min 0.15
_refine_diff_density_max 0.932
_refine_diff_density_min -0.717
_refine_diff_density_rms 0.082
_refine_ls_extinction_expression Fc^*^=kFc[1+0.001xFc^2^\l^3^/sin(2\q)]^-1/4^
_refine_ls_extinction_method SHELXL
_refine_ls_goodness_of_fit_ref 1.037
_refine_ls_hydrogen_treatment constr
_refine_ls_matrix_type full
_refine_ls_number_parameters 662
_refine_ls_number_reflns 8089
_refine_ls_number_restraints 0
_refine_ls_restrained_S_all 1.037
_refine_ls_R_factor_all 0.0904
_refine_ls_R_factor_gt 0.0604
_refine_ls_shift/su_max 0.001
_refine_ls_shift/su_mean 0.000
_refine_ls_structure_factor_coef Fsqd
_refine_ls_weighting_details 'calc w=1/[\s^2^(Fo^2^)+(0.0508P)^2^+14.6977P] where P=(Fo^2^+2Fc^2^)/3'
_refine_ls_weighting_scheme calc
_refine_ls_wR_factor_gt 0.1423
_refine_ls_wR_factor_ref 0.1591
_reflns_number_gt 5710
_reflns_number_total 8089
_reflns_threshold_expression >2sigma(I)
_cod_data_source_file om100391v_si_002.cif
_cod_data_source_block c07332
_cod_depositor_comments
;
The following automatic conversions were performed:

'_symmetry_cell_setting' value 'Monoclinic' changed to 'monoclinic'
according to /home/saulius/struct/CIF-dictionaries/cif_core.dic
dictionary named 'cif_core.dic' version 2.4.1 from 2010-06-29.

Automatic conversion script
Id: cif_fix_values 1715 2011-07-08 13:25:40Z adriana 
;
_cod_original_sg_symbol_H-M P2(1)/c
_cod_database_code 4066311

loop_
_symmetry_equiv_pos_as_xyz
'x, y, z'
'-x, y+1/2, -z+1/2'
'-x, -y, -z'
'x, -y-1/2, z-1/2'

loop_
_atom_site_label
_atom_site_type_symbol
_atom_site_fract_x
_atom_site_fract_y
_atom_site_fract_z
_atom_site_U_iso_or_equiv
_atom_site_adp_type
_atom_site_occupancy
_atom_site_symmetry_multiplicity
_atom_site_calc_flag
_atom_site_refinement_flags
Ni1 Ni 1.00658(5) 0.38402(3) 0.28591(3) 0.02925(19) Uani 1 1 d .
C1 C 1.0974(5) 0.4717(3) 0.2736(3) 0.0547(16) Uani 1 1 d .
H1 H 1.1519 0.4914 0.3156 0.066 Uiso 1 1 calc R
C2 C 1.1267(5) 0.4083(3) 0.2469(3) 0.0490(16) Uani 1 1 d .
H2 H 1.2031 0.3870 0.2636 0.059 Uiso 1 1 calc R
C3 C 1.0412(5) 0.3771(3) 0.1950(3) 0.0491(16) Uani 1 1 d .
H3 H 1.0558 0.3290 0.1792 0.059 Uiso 1 1 calc R
C4 C 0.9574(6) 0.4211(3) 0.1466(3) 0.0574(16) Uani 1 1 d .
H4A H 0.9599 0.4103 0.0994 0.069 Uiso 1 1 calc R
H4B H 0.8820 0.4082 0.1499 0.069 Uiso 1 1 calc R
C5 C 0.9738(7) 0.4971(3) 0.1585(4) 0.076(2) Uani 1 1 d .
H5A H 1.0247 0.5136 0.1321 0.091 Uiso 1 1 calc R
H5B H 0.9007 0.5204 0.1387 0.091 Uiso 1 1 calc R
C6 C 1.0179(6) 0.5221(3) 0.2282(3) 0.0572(17) Uani 1 1 d .
H6A H 0.9547 0.5310 0.2477 0.069 Uiso 1 1 calc R
H6B H 1.0568 0.5676 0.2275 0.069 Uiso 1 1 calc R
C7 C 0.8931(4) 0.4146(2) 0.3440(2) 0.0290(11) Uani 1 1 d .
C8 C 0.9946(4) 0.3895(3) 0.3892(3) 0.0340(11) Uani 1 1 d .
H8 H 1.0437 0.4237 0.4217 0.041 Uiso 1 1 calc R
C9 C 1.0370(4) 0.3218(3) 0.3822(2) 0.0329(11) Uani 1 1 d .
C10 C 0.9787(4) 0.2806(2) 0.3269(2) 0.0316(11) Uani 1 1 d .
H10 H 1.0172 0.2386 0.3142 0.038 Uiso 1 1 calc R
C11 C 0.8797(4) 0.3048(3) 0.2799(2) 0.0337(11) Uani 1 1 d .
C12 C 0.8364(4) 0.3711(2) 0.2898(2) 0.0291(10) Uani 1 1 d .
H12 H 0.7743 0.3917 0.2522 0.035 Uiso 1 1 calc R
C13 C 0.8483(4) 0.4859(3) 0.3545(3) 0.0470(14) Uani 1 1 d .
H13A H 0.7955 0.5018 0.3116 0.071 Uiso 1 1 calc R
H13B H 0.9103 0.5196 0.3684 0.071 Uiso 1 1 calc R
H13C H 0.8098 0.4830 0.3904 0.071 Uiso 1 1 calc R
C14 C 1.1433(4) 0.2958(3) 0.4320(3) 0.0477(14) Uani 1 1 d .
H14A H 1.1370 0.2451 0.4398 0.072 Uiso 1 1 calc R
H14B H 1.1558 0.3211 0.4756 0.072 Uiso 1 1 calc R
H14C H 1.2065 0.3043 0.4132 0.072 Uiso 1 1 calc R
C15 C 0.8212(6) 0.2599(3) 0.2193(3) 0.0622(18) Uani 1 1 d .
H15A H 0.7700 0.2272 0.2326 0.093 Uiso 1 1 calc R
H15B H 0.8768 0.2330 0.2038 0.093 Uiso 1 1 calc R
H15C H 0.7787 0.2903 0.1820 0.093 Uiso 1 1 calc R
B20 B 0.4669(4) 0.7513(2) 0.0039(2) 0.0177(10) Uani 1 1 d .
C21 C 0.5064(3) 0.6811(2) -0.0304(2) 0.0179(9) Uani 1 1 d .
C22 C 0.4398(3) 0.6221(2) -0.05545(19) 0.0197(9) Uani 1 1 d .
H22 H 0.3639 0.6222 -0.0545 0.024 Uiso 1 1 calc R
C23 C 0.4804(4) 0.5631(2) -0.08169(19) 0.0209(9) Uani 1 1 d .
C24 C 0.5903(4) 0.5607(2) -0.0841(2) 0.0241(10) Uani 1 1 d .
H24 H 0.6187 0.5202 -0.1011 0.029 Uiso 1 1 calc R
C25 C 0.6576(4) 0.6185(2) -0.0611(2) 0.0219(9) Uani 1 1 d .
C26 C 0.6157(4) 0.6777(2) -0.0357(2) 0.0219(9) Uani 1 1 d .
H26 H 0.6636 0.7173 -0.0213 0.026 Uiso 1 1 calc R
C27 C 0.4029(4) 0.5040(2) -0.1115(2) 0.0271(10) Uani 1 1 d .
C28 C 0.7764(4) 0.6192(3) -0.0625(3) 0.0342(11) Uani 1 1 d .
F21 F 0.3424(3) 0.51778(15) -0.17597(14) 0.0511(9) Uani 1 1 d .
F22 F 0.3290(2) 0.49083(14) -0.07639(14) 0.0402(7) Uani 1 1 d .
F23 F 0.4557(3) 0.44354(14) -0.11395(16) 0.0475(8) Uani 1 1 d .
F24 F 0.8482(3) 0.6165(3) -0.00080(18) 0.0818(13) Uani 1 1 d .
F25 F 0.8017(3) 0.56676(16) -0.0991(2) 0.0615(10) Uani 1 1 d .
F26 F 0.8035(3) 0.67823(16) -0.09057(19) 0.0558(9) Uani 1 1 d .
C31 C 0.4971(3) 0.8202(2) -0.0363(2) 0.0181(9) Uani 1 1 d .
C32 C 0.4566(3) 0.8260(2) -0.1075(2) 0.0223(9) Uani 1 1 d .
H32 H 0.4111 0.7889 -0.1321 0.027 Uiso 1 1 calc R
C33 C 0.4796(4) 0.8832(2) -0.1441(2) 0.0238(9) Uani 1 1 d .
C34 C 0.5504(4) 0.9367(2) -0.1101(2) 0.0248(10) Uani 1 1 d .
H34 H 0.5686 0.9755 -0.1347 0.030 Uiso 1 1 calc R
C35 C 0.5937(3) 0.9318(2) -0.0397(2) 0.0228(9) Uani 1 1 d .
C36 C 0.5666(3) 0.8752(2) -0.0035(2) 0.0192(9) Uani 1 1 d .
H36 H 0.5963 0.8739 0.0450 0.023 Uiso 1 1 calc R
C37 C 0.4256(4) 0.8883(3) -0.2193(2) 0.0342(11) Uani 1 1 d .
C38 C 0.6745(4) 0.9863(2) -0.0021(3) 0.0305(11) Uani 1 1 d .
F31 F 0.3236(3) 0.91649(19) -0.23278(15) 0.0605(10) Uani 1 1 d .
F32 F 0.4134(3) 0.82629(15) -0.25085(14) 0.0536(9) Uani 1 1 d .
F33 F 0.4825(3) 0.92905(18) -0.25111(15) 0.0628(10) Uani 1 1 d .
F34 F 0.7813(2) 0.96616(14) 0.00665(17) 0.0461(8) Uani 1 1 d .
F35 F 0.6644(2) 1.04825(13) -0.03446(15) 0.0414(7) Uani 1 1 d .
F36 F 0.6662(3) 0.99960(16) 0.06098(15) 0.0479(8) Uani 1 1 d .
C41 C 0.3332(3) 0.7477(2) -0.0019(2) 0.0181(9) Uani 1 1 d .
C42 C 0.2524(3) 0.7954(2) -0.0364(2) 0.0209(9) Uani 1 1 d .
H42 H 0.2737 0.8330 -0.0610 0.025 Uiso 1 1 calc R
C43 C 0.1402(3) 0.7899(2) -0.0359(2) 0.0217(9) Uani 1 1 d .
C44 C 0.1054(4) 0.7361(2) -0.0016(2) 0.0263(10) Uani 1 1 d .
H44 H 0.0291 0.7321 -0.0021 0.032 Uiso 1 1 calc R
C45 C 0.1852(3) 0.6875(2) 0.0340(2) 0.0207(9) Uani 1 1 d .
C46 C 0.2959(3) 0.6936(2) 0.0341(2) 0.0200(9) Uani 1 1 d .
H46 H 0.3487 0.6603 0.0592 0.024 Uiso 1 1 calc R
C47 C 0.0589(4) 0.8461(3) -0.0697(2) 0.0316(11) Uani 1 1 d .
C48 C 0.1491(4) 0.6278(2) 0.0711(2) 0.0280(10) Uani 1 1 d .
F41 F 0.0691(3) 0.86540(19) -0.13018(17) 0.0629(10) Uani 1 1 d .
F42 F 0.0710(3) 0.90521(16) -0.03251(18) 0.0606(10) Uani 1 1 d .
F43 F -0.0470(2) 0.82777(17) -0.07949(19) 0.0605(10) Uani 1 1 d .
F44 F 0.0774(3) 0.64686(17) 0.1045(2) 0.0770(13) Uani 1 1 d .
F45 F 0.0965(3) 0.57670(16) 0.02904(16) 0.0555(9) Uani 1 1 d .
F46 F 0.2332(3) 0.59438(18) 0.11483(17) 0.0578(9) Uani 1 1 d .
C51 C 0.5310(3) 0.7562(2) 0.0862(2) 0.0179(9) Uani 1 1 d .
C52 C 0.6196(3) 0.7140(2) 0.1220(2) 0.0202(9) Uani 1 1 d .
H52 H 0.6478 0.6791 0.0977 0.024 Uiso 1 1 calc R
C53 C 0.6688(4) 0.7211(2) 0.1925(2) 0.0224(9) Uani 1 1 d .
C54 C 0.6297(4) 0.7711(2) 0.2294(2) 0.0236(10) Uani 1 1 d .
H54 H 0.6623 0.7759 0.2774 0.028 Uiso 1 1 calc R
C55 C 0.5417(3) 0.8141(2) 0.1947(2) 0.0205(9) Uani 1 1 d .
C56 C 0.4929(3) 0.8066(2) 0.1251(2) 0.0188(9) Uani 1 1 d .
H56 H 0.4320 0.8363 0.1029 0.023 Uiso 1 1 calc R
C57 C 0.7624(4) 0.6750(3) 0.2297(2) 0.0329(11) Uani 1 1 d .
C58 C 0.4996(4) 0.8684(2) 0.2352(2) 0.0271(10) Uani 1 1 d .
F51 F 0.7992(4) 0.6326(2) 0.18884(19) 0.0980(17) Uani 1 1 d .
F52 F 0.8526(2) 0.71075(16) 0.26301(19) 0.0602(10) Uani 1 1 d .
F53 F 0.7381(3) 0.6339(2) 0.2741(2) 0.0959(16) Uani 1 1 d .
F54 F 0.5803(2) 0.91384(14) 0.26649(14) 0.0394(7) Uani 1 1 d .
F55 F 0.4618(2) 0.83920(14) 0.28460(13) 0.0374(7) Uani 1 1 d .
F56 F 0.4148(2) 0.90695(14) 0.19640(13) 0.0354(7) Uani 1 1 d .

loop_
_atom_site_aniso_label
_atom_site_aniso_U_11
_atom_site_aniso_U_22
_atom_site_aniso_U_33
_atom_site_aniso_U_23
_atom_site_aniso_U_13
_atom_site_aniso_U_12
Ni1 0.0284(3) 0.0244(3) 0.0408(4) 0.0064(3) 0.0193(3) 0.0037(3)
C1 0.049(4) 0.053(4) 0.055(4) 0.014(3) 0.003(3) -0.015(3)
C2 0.033(3) 0.057(4) 0.070(4) 0.033(3) 0.037(3) 0.016(3)
C3 0.076(4) 0.032(3) 0.059(4) 0.009(3) 0.050(4) 0.011(3)
C4 0.070(4) 0.061(4) 0.047(4) -0.010(3) 0.026(3) 0.006(3)
C5 0.090(5) 0.043(4) 0.073(5) 0.020(4) -0.013(4) 0.015(4)
C6 0.097(5) 0.027(3) 0.051(4) 0.012(3) 0.027(4) 0.004(3)
C7 0.024(2) 0.032(3) 0.035(3) -0.003(2) 0.013(2) -0.001(2)
C8 0.023(2) 0.041(3) 0.039(3) -0.008(2) 0.010(2) -0.007(2)
C9 0.029(3) 0.038(3) 0.037(3) 0.007(2) 0.017(2) -0.002(2)
C10 0.035(3) 0.025(2) 0.040(3) 0.004(2) 0.019(2) 0.000(2)
C11 0.040(3) 0.030(3) 0.032(3) -0.002(2) 0.012(2) -0.007(2)
C12 0.024(2) 0.035(3) 0.028(2) 0.003(2) 0.007(2) -0.003(2)
C13 0.036(3) 0.042(3) 0.067(4) -0.012(3) 0.022(3) 0.008(2)
C14 0.025(3) 0.061(4) 0.056(4) 0.011(3) 0.009(3) 0.008(3)
C15 0.073(4) 0.054(4) 0.051(4) -0.020(3) 0.003(3) -0.018(3)
B20 0.019(2) 0.016(2) 0.019(2) 0.0002(19) 0.0071(19) 0.0005(19)
C21 0.023(2) 0.016(2) 0.016(2) 0.0025(17) 0.0080(17) 0.0023(17)
C22 0.025(2) 0.019(2) 0.015(2) 0.0029(18) 0.0050(17) 0.0036(18)
C23 0.036(3) 0.016(2) 0.009(2) 0.0029(17) 0.0037(18) -0.0025(18)
C24 0.038(3) 0.018(2) 0.021(2) 0.0051(18) 0.015(2) 0.0081(19)
C25 0.027(2) 0.022(2) 0.019(2) 0.0030(19) 0.0106(18) 0.0036(19)
C26 0.028(2) 0.017(2) 0.020(2) 0.0011(18) 0.0060(19) 0.0022(18)
C27 0.043(3) 0.013(2) 0.025(2) 0.0016(19) 0.010(2) -0.001(2)
C28 0.039(3) 0.028(3) 0.040(3) 0.002(2) 0.018(2) 0.007(2)
F21 0.079(2) 0.0341(17) 0.0228(15) 0.0037(13) -0.0142(15) -0.0203(16)
F22 0.0489(18) 0.0367(16) 0.0388(16) -0.0102(13) 0.0187(14) -0.0192(14)
F23 0.062(2) 0.0173(14) 0.066(2) -0.0086(14) 0.0233(17) -0.0021(14)
F24 0.0255(17) 0.160(4) 0.057(2) 0.007(2) 0.0070(16) 0.022(2)
F25 0.055(2) 0.0379(18) 0.112(3) -0.0182(19) 0.056(2) 0.0029(15)
F26 0.0406(18) 0.0396(18) 0.101(3) 0.0027(18) 0.0429(18) -0.0036(14)
C31 0.017(2) 0.017(2) 0.023(2) 0.0005(18) 0.0098(17) 0.0027(17)
C32 0.022(2) 0.018(2) 0.028(2) -0.0025(19) 0.0092(19) -0.0021(18)
C33 0.034(2) 0.021(2) 0.020(2) 0.0041(19) 0.0130(19) 0.004(2)
C34 0.027(2) 0.021(2) 0.031(2) 0.007(2) 0.015(2) 0.0011(19)
C35 0.020(2) 0.021(2) 0.027(2) 0.0020(19) 0.0068(19) 0.0002(18)
C36 0.018(2) 0.020(2) 0.020(2) -0.0013(18) 0.0055(17) 0.0004(17)
C37 0.051(3) 0.028(3) 0.026(3) 0.004(2) 0.014(2) -0.005(2)
C38 0.028(3) 0.023(2) 0.041(3) 0.007(2) 0.011(2) -0.001(2)
F31 0.065(2) 0.078(2) 0.0297(16) 0.0022(16) -0.0011(16) 0.0262(19)
F32 0.102(3) 0.0308(16) 0.0243(15) -0.0044(13) 0.0127(16) -0.0003(17)
F33 0.099(3) 0.062(2) 0.0286(16) 0.0145(15) 0.0204(17) -0.023(2)
F34 0.0224(14) 0.0310(16) 0.080(2) 0.0051(15) 0.0057(14) -0.0029(12)
F35 0.0426(17) 0.0184(14) 0.0574(19) 0.0066(13) 0.0044(14) -0.0065(12)
F36 0.059(2) 0.0455(18) 0.0392(17) -0.0131(14) 0.0134(15) -0.0291(15)
C41 0.021(2) 0.016(2) 0.019(2) -0.0035(17) 0.0076(17) -0.0015(17)
C42 0.026(2) 0.017(2) 0.019(2) -0.0018(18) 0.0061(18) -0.0028(18)
C43 0.022(2) 0.019(2) 0.021(2) 0.0014(18) 0.0010(18) 0.0020(18)
C44 0.019(2) 0.029(3) 0.031(3) -0.003(2) 0.0063(19) -0.0015(19)
C45 0.024(2) 0.019(2) 0.021(2) -0.0032(18) 0.0079(18) -0.0036(18)
C46 0.022(2) 0.018(2) 0.018(2) -0.0038(17) 0.0027(18) -0.0004(17)
C47 0.024(2) 0.032(3) 0.037(3) 0.004(2) 0.005(2) 0.002(2)
C48 0.029(2) 0.032(3) 0.026(2) 0.003(2) 0.012(2) -0.003(2)
F41 0.058(2) 0.083(3) 0.053(2) 0.0399(19) 0.0245(17) 0.0412(19)
F42 0.057(2) 0.0370(18) 0.072(2) -0.0098(17) -0.0073(18) 0.0212(16)
F43 0.0218(16) 0.056(2) 0.095(3) 0.0303(19) 0.0034(16) 0.0048(14)
F44 0.114(3) 0.0353(18) 0.124(3) 0.015(2) 0.103(3) 0.0096(19)
F45 0.080(2) 0.0357(18) 0.0492(19) 0.0013(15) 0.0151(18) -0.0238(16)
F46 0.0408(18) 0.066(2) 0.059(2) 0.0372(18) 0.0022(16) -0.0142(16)
C51 0.018(2) 0.014(2) 0.023(2) 0.0008(17) 0.0079(17) -0.0041(16)
C52 0.020(2) 0.015(2) 0.026(2) 0.0000(18) 0.0064(18) -0.0015(17)
C53 0.025(2) 0.017(2) 0.023(2) 0.0031(18) 0.0032(19) -0.0017(18)
C54 0.028(2) 0.021(2) 0.018(2) 0.0009(18) 0.0005(18) -0.0047(19)
C55 0.026(2) 0.014(2) 0.023(2) -0.0001(18) 0.0095(19) -0.0025(17)
C56 0.021(2) 0.016(2) 0.020(2) 0.0021(17) 0.0062(18) 0.0011(17)
C57 0.029(3) 0.028(3) 0.032(3) 0.001(2) -0.007(2) 0.001(2)
C58 0.034(3) 0.026(2) 0.022(2) 0.000(2) 0.010(2) -0.001(2)
F51 0.100(3) 0.095(3) 0.064(2) -0.034(2) -0.033(2) 0.077(3)
F52 0.0277(16) 0.0428(19) 0.089(3) 0.0004(18) -0.0185(16) 0.0016(14)
F53 0.050(2) 0.100(3) 0.134(4) 0.097(3) 0.019(2) 0.024(2)
F54 0.0495(18) 0.0318(15) 0.0392(16) -0.0166(13) 0.0162(14) -0.0111(13)
F55 0.0592(19) 0.0347(16) 0.0271(14) -0.0006(12) 0.0267(14) 0.0007(14)
F56 0.0457(17) 0.0325(15) 0.0306(15) -0.0026(12) 0.0150(13) 0.0129(13)

loop_
_atom_type_symbol
_atom_type_description
_atom_type_scat_dispersion_real
_atom_type_scat_dispersion_imag
_atom_type_scat_source
C C 0.0033 0.0016 'International Tables Vol C Tables 4.2.6.8 and 6.1.1.4'
H H 0.0000 0.0000 'International Tables Vol C Tables 4.2.6.8 and 6.1.1.4'
B B 0.0013 0.0007 'International Tables Vol C Tables 4.2.6.8 and 6.1.1.4'
F F 0.0171 0.0103 'International Tables Vol C Tables 4.2.6.8 and 6.1.1.4'
Ni Ni 0.3393 1.1124 'International Tables Vol C Tables 4.2.6.8 and 6.1.1.4'

loop_
_geom_angle_atom_site_label_1
_geom_angle_atom_site_label_2
_geom_angle_atom_site_label_3
_geom_angle
C2 Ni1 C3 41.4(3)
C2 Ni1 C1 41.1(2)
C3 Ni1 C1 71.1(3)
C2 Ni1 C8 131.5(2)
C3 Ni1 C8 171.9(2)
C1 Ni1 C8 105.7(2)
C2 Ni1 C12 157.3(2)
C3 Ni1 C12 119.5(2)
C1 Ni1 C12 132.3(2)
C8 Ni1 C12 68.34(17)
C2 Ni1 C11 141.2(2)
C3 Ni1 C11 104.2(2)
C1 Ni1 C11 166.1(2)
C8 Ni1 C11 80.69(18)
C12 Ni1 C11 38.01(18)
C2 Ni1 C7 149.4(2)
C3 Ni1 C7 149.3(2)
C1 Ni1 C7 108.4(2)
C8 Ni1 C7 38.42(17)
C12 Ni1 C7 37.82(17)
C11 Ni1 C7 68.70(18)
C2 Ni1 C10 126.2(2)
C3 Ni1 C10 112.8(2)
C1 Ni1 C10 156.2(2)
C8 Ni1 C10 67.07(18)
C12 Ni1 C10 67.85(18)
C11 Ni1 C10 37.69(18)
C7 Ni1 C10 80.43(18)
C2 Ni1 C9 121.8(2)
C3 Ni1 C9 138.1(2)
C1 Ni1 C9 124.7(2)
C8 Ni1 C9 37.58(18)
C12 Ni1 C9 80.44(17)
C11 Ni1 C9 67.77(18)
C7 Ni1 C9 68.68(17)
C10 Ni1 C9 36.73(18)
C2 C1 C6 120.3(6)
C2 C1 Ni1 64.5(3)
C6 C1 Ni1 107.4(4)
C3 C2 C1 115.3(5)
C3 C2 Ni1 72.4(3)
C1 C2 Ni1 74.4(3)
C2 C3 C4 120.6(5)
C2 C3 Ni1 66.2(3)
C4 C3 Ni1 106.3(4)
C5 C4 C3 113.9(6)
C6 C5 C4 118.7(5)
C5 C6 C1 113.5(5)
C12 C7 C8 118.3(4)
C12 C7 C13 121.1(4)
C8 C7 C13 120.6(4)
C12 C7 Ni1 70.9(3)
C8 C7 Ni1 70.4(3)
C13 C7 Ni1 130.2(3)
C9 C8 C7 122.0(4)
C9 C8 Ni1 74.1(3)
C7 C8 Ni1 71.2(3)
C10 C9 C8 117.7(4)
C10 C9 C14 121.4(5)
C8 C9 C14 120.8(5)
C10 C9 Ni1 70.4(3)
C8 C9 Ni1 68.3(3)
C14 C9 Ni1 131.7(3)
C9 C10 C11 121.7(4)
C9 C10 Ni1 72.8(3)
C11 C10 Ni1 69.7(3)
C12 C11 C10 119.5(4)
C12 C11 C15 120.4(5)
C10 C11 C15 120.2(5)
C12 C11 Ni1 70.9(3)
C10 C11 Ni1 72.6(3)
C15 C11 Ni1 128.1(4)
C7 C12 C11 120.7(4)
C7 C12 Ni1 71.3(2)
C11 C12 Ni1 71.1(3)
C41 B20 C31 111.6(3)
C41 B20 C21 110.8(3)
C31 B20 C21 107.2(3)
C41 B20 C51 105.6(3)
C31 B20 C51 110.5(3)
C21 B20 C51 111.2(3)
C26 C21 C22 115.2(4)
C26 C21 B20 119.0(4)
C22 C21 B20 125.8(4)
C23 C22 C21 122.6(4)
C24 C23 C22 120.6(4)
C24 C23 C27 119.6(4)
C22 C23 C27 119.7(4)
C25 C24 C23 118.3(4)
C24 C25 C26 120.6(4)
C24 C25 C28 120.9(4)
C26 C25 C28 118.5(4)
C25 C26 C21 122.6(4)
F23 C27 F22 106.3(3)
F23 C27 F21 106.2(4)
F22 C27 F21 106.1(4)
F23 C27 C23 113.1(4)
F22 C27 C23 112.8(4)
F21 C27 C23 111.8(3)
F24 C28 F25 107.4(4)
F24 C28 F26 104.6(4)
F25 C28 F26 105.0(4)
F24 C28 C25 113.0(4)
F25 C28 C25 113.4(4)
F26 C28 C25 112.7(4)
C32 C31 C36 115.6(4)
C32 C31 B20 120.8(4)
C36 C31 B20 123.6(4)
C33 C32 C31 123.1(4)
C32 C33 C34 120.0(4)
C32 C33 C37 119.9(4)
C34 C33 C37 120.1(4)
C35 C34 C33 118.1(4)
C34 C35 C36 121.1(4)
C34 C35 C38 119.6(4)
C36 C35 C38 119.3(4)
C35 C36 C31 122.0(4)
F32 C37 F33 106.4(4)
F32 C37 F31 106.4(4)
F33 C37 F31 105.9(4)
F32 C37 C33 113.3(4)
F33 C37 C33 112.8(4)
F31 C37 C33 111.4(4)
F35 C38 F36 106.6(4)
F35 C38 F34 105.5(3)
F36 C38 F34 105.5(4)
F35 C38 C35 113.5(4)
F36 C38 C35 113.5(4)
F34 C38 C35 111.7(4)
C42 C41 C46 115.9(4)
C42 C41 B20 126.0(4)
C46 C41 B20 118.0(4)
C41 C42 C43 122.0(4)
C44 C43 C42 121.1(4)
C44 C43 C47 119.5(4)
C42 C43 C47 119.4(4)
C43 C44 C45 118.3(4)
C46 C45 C44 120.4(4)
C46 C45 C48 120.2(4)
C44 C45 C48 119.3(4)
C45 C46 C41 122.3(4)
F41 C47 F43 106.6(4)
F41 C47 F42 105.6(4)
F43 C47 F42 104.7(4)
F41 C47 C43 113.2(4)
F43 C47 C43 113.6(4)
F42 C47 C43 112.5(4)
F44 C48 F46 107.8(4)
F44 C48 F45 104.3(4)
F46 C48 F45 103.7(4)
F44 C48 C45 113.3(4)
F46 C48 C45 113.9(4)
F45 C48 C45 112.9(4)
C52 C51 C56 116.1(4)
C52 C51 B20 126.0(4)
C56 C51 B20 117.9(3)
C51 C52 C53 122.4(4)
C54 C53 C52 120.3(4)
C54 C53 C57 118.3(4)
C52 C53 C57 121.4(4)
C53 C54 C55 118.4(4)
C56 C55 C54 121.1(4)
C56 C55 C58 120.8(4)
C54 C55 C58 118.1(4)
C55 C56 C51 121.8(4)
F53 C57 F52 106.4(4)
F53 C57 F51 105.2(5)
F52 C57 F51 103.8(4)
F53 C57 C53 114.0(4)
F52 C57 C53 113.0(4)
F51 C57 C53 113.5(4)
F54 C58 F55 106.5(3)
F54 C58 F56 106.8(4)
F55 C58 F56 106.3(4)
F54 C58 C55 111.7(4)
F55 C58 C55 112.2(4)
F56 C58 C55 112.8(3)

loop_
_geom_bond_atom_site_label_1
_geom_bond_atom_site_label_2
_geom_bond_distance
Ni1 C2 1.934(5)
Ni1 C3 2.015(5)
Ni1 C1 2.063(6)
Ni1 C8 2.149(5)
Ni1 C12 2.154(4)
Ni1 C11 2.157(5)
Ni1 C7 2.159(4)
Ni1 C10 2.193(5)
Ni1 C9 2.224(5)
C1 C2 1.408(8)
C1 C6 1.494(8)
C2 C3 1.399(9)
C3 C4 1.474(8)
C4 C5 1.463(9)
C5 C6 1.447(9)
C7 C12 1.398(7)
C7 C8 1.418(7)
C7 C13 1.500(7)
C8 C9 1.410(7)
C9 C10 1.392(7)
C9 C14 1.504(7)
C10 C11 1.406(7)
C11 C12 1.404(7)
C11 C15 1.505(7)
B20 C41 1.636(6)
B20 C31 1.638(6)
B20 C21 1.639(6)
B20 C51 1.641(6)
C21 C26 1.396(6)
C21 C22 1.399(6)
C22 C23 1.392(6)
C23 C24 1.382(6)
C23 C27 1.491(6)
C24 C25 1.377(6)
C25 C26 1.396(6)
C25 C28 1.487(6)
C27 F23 1.328(5)
C27 F22 1.336(5)
C27 F21 1.340(5)
C28 F24 1.321(6)
C28 F25 1.330(5)
C28 F26 1.340(6)
C31 C32 1.396(6)
C31 C36 1.397(6)
C32 C33 1.389(6)
C33 C34 1.392(6)
C33 C37 1.490(6)
C34 C35 1.384(6)
C35 C36 1.395(6)
C35 C38 1.492(6)
C37 F32 1.326(5)
C37 F33 1.331(5)
C37 F31 1.332(6)
C38 F35 1.334(5)
C38 F36 1.338(5)
C38 F34 1.346(5)
C41 C42 1.386(6)
C41 C46 1.411(6)
C42 C43 1.402(6)
C43 C44 1.372(6)
C43 C47 1.495(6)
C44 C45 1.398(6)
C45 C46 1.383(6)
C45 C48 1.495(6)
C47 F41 1.322(5)
C47 F43 1.324(5)
C47 F42 1.336(6)
C48 F44 1.315(5)
C48 F46 1.327(5)
C48 F45 1.334(5)
C51 C52 1.390(6)
C51 C56 1.403(6)
C52 C53 1.396(6)
C53 C54 1.379(6)
C53 C57 1.483(6)
C54 C55 1.388(6)
C55 C56 1.382(6)
C55 C58 1.501(6)
C57 F53 1.290(6)
C57 F52 1.323(5)
C57 F51 1.325(6)
C58 F54 1.339(5)
C58 F55 1.341(5)
C58 F56 1.342(5)

loop_
_geom_torsion_atom_site_label_1
_geom_torsion_atom_site_label_2
_geom_torsion_atom_site_label_3
_geom_torsion_atom_site_label_4
_geom_torsion
C3 Ni1 C1 C2 -35.6(4)
C8 Ni1 C1 C2 136.6(4)
C12 Ni1 C1 C2 -148.7(3)
C11 Ni1 C1 C2 -107.7(9)
C7 Ni1 C1 C2 176.8(3)
C10 Ni1 C1 C2 68.1(7)
C9 Ni1 C1 C2 100.4(4)
C2 Ni1 C1 C6 115.9(6)
C3 Ni1 C1 C6 80.2(4)
C8 Ni1 C1 C6 -107.5(4)
C12 Ni1 C1 C6 -32.8(6)
C11 Ni1 C1 C6 8.1(12)
C7 Ni1 C1 C6 -67.4(5)
C10 Ni1 C1 C6 -176.0(4)
C9 Ni1 C1 C6 -143.7(4)
C6 C1 C2 C3 -34.7(7)
Ni1 C1 C2 C3 61.4(4)
C6 C1 C2 Ni1 -96.0(5)
C1 Ni1 C2 C3 -123.6(5)
C12 Ni1 C2 C3 -38.6(7)
C11 Ni1 C2 C3 34.9(5)
C7 Ni1 C2 C3 -129.7(4)
C10 Ni1 C2 C3 84.1(4)
C9 Ni1 C2 C3 128.4(3)
C3 Ni1 C2 C1 123.6(5)
C8 Ni1 C2 C1 -62.1(4)
C12 Ni1 C2 C1 85.0(7)
C11 Ni1 C2 C1 158.5(3)
C7 Ni1 C2 C1 -6.0(6)
C10 Ni1 C2 C1 -152.3(3)
C9 Ni1 C2 C1 -108.0(4)
C1 C2 C3 C4 33.0(7)
Ni1 C2 C3 C4 95.5(5)
C1 C2 C3 Ni1 -62.5(4)
C1 Ni1 C3 C2 35.4(3)
C12 Ni1 C3 C2 164.0(3)
C11 Ni1 C3 C2 -158.3(3)
C7 Ni1 C3 C2 129.7(4)
C10 Ni1 C3 C2 -119.5(3)
C9 Ni1 C3 C2 -85.9(4)
C2 Ni1 C3 C4 -116.8(5)
C1 Ni1 C3 C4 -81.4(4)
C12 Ni1 C3 C4 47.2(5)
C11 Ni1 C3 C4 84.9(4)
C7 Ni1 C3 C4 12.9(7)
C10 Ni1 C3 C4 123.7(4)
C9 Ni1 C3 C4 157.3(4)
C2 C3 C4 C5 0.2(8)
Ni1 C3 C4 C5 71.8(6)
C3 C4 C5 C6 -33.9(10)
C4 C5 C6 C1 32.2(10)
C2 C1 C6 C5 2.7(9)
Ni1 C1 C6 C5 -67.5(7)
C2 Ni1 C7 C12 141.0(4)
C3 Ni1 C7 C12 53.1(5)
C1 Ni1 C7 C12 136.8(3)
C8 Ni1 C7 C12 -131.0(4)
C11 Ni1 C7 C12 -28.7(3)
C10 Ni1 C7 C12 -66.0(3)
C9 Ni1 C7 C12 -102.2(3)
C2 Ni1 C7 C8 -88.0(5)
C3 Ni1 C7 C8 -175.9(4)
C1 Ni1 C7 C8 -92.2(3)
C12 Ni1 C7 C8 131.0(4)
C11 Ni1 C7 C8 102.3(3)
C10 Ni1 C7 C8 65.0(3)
C9 Ni1 C7 C8 28.7(3)
C2 Ni1 C7 C13 25.9(7)
C3 Ni1 C7 C13 -62.0(7)
C1 Ni1 C7 C13 21.7(5)
C8 Ni1 C7 C13 114.0(6)
C12 Ni1 C7 C13 -115.1(6)
C11 Ni1 C7 C13 -143.8(5)
C10 Ni1 C7 C13 178.9(5)
C9 Ni1 C7 C13 142.7(5)
C12 C7 C8 C9 -2.2(7)
C13 C7 C8 C9 177.8(4)
Ni1 C7 C8 C9 -56.4(4)
C12 C7 C8 Ni1 54.1(4)
C13 C7 C8 Ni1 -125.8(4)
C2 Ni1 C8 C9 -90.1(4)
C1 Ni1 C8 C9 -127.2(3)
C12 Ni1 C8 C9 102.9(3)
C11 Ni1 C8 C9 65.4(3)
C7 Ni1 C8 C9 132.7(4)
C10 Ni1 C8 C9 28.7(3)
C2 Ni1 C8 C7 137.1(3)
C1 Ni1 C8 C7 100.0(3)
C12 Ni1 C8 C7 -29.9(3)
C11 Ni1 C8 C7 -67.3(3)
C10 Ni1 C8 C7 -104.1(3)
C9 Ni1 C8 C7 -132.7(4)
C7 C8 C9 C10 3.1(7)
Ni1 C8 C9 C10 -51.9(4)
C7 C8 C9 C14 -178.4(4)
Ni1 C8 C9 C14 126.6(4)
C7 C8 C9 Ni1 55.0(4)
C2 Ni1 C9 C10 -109.4(3)
C3 Ni1 C9 C10 -58.4(4)
C1 Ni1 C9 C10 -158.9(3)
C8 Ni1 C9 C10 132.3(4)
C12 Ni1 C9 C10 65.6(3)
C11 Ni1 C9 C10 28.2(3)
C7 Ni1 C9 C10 103.0(3)
C2 Ni1 C9 C8 118.3(3)
C3 Ni1 C9 C8 169.3(4)
C1 Ni1 C9 C8 68.8(4)
C12 Ni1 C9 C8 -66.8(3)
C11 Ni1 C9 C8 -104.2(3)
C7 Ni1 C9 C8 -29.3(3)
C10 Ni1 C9 C8 -132.3(4)
C2 Ni1 C9 C14 5.7(6)
C3 Ni1 C9 C14 56.6(6)
C1 Ni1 C9 C14 -43.8(6)
C8 Ni1 C9 C14 -112.6(6)
C12 Ni1 C9 C14 -179.4(5)
C11 Ni1 C9 C14 143.2(5)
C7 Ni1 C9 C14 -142.0(5)
C10 Ni1 C9 C14 115.1(6)
C8 C9 C10 C11 -1.0(7)
C14 C9 C10 C11 -179.6(4)
Ni1 C9 C10 C11 -52.0(4)
C8 C9 C10 Ni1 50.9(4)
C14 C9 C10 Ni1 -127.6(4)
C2 Ni1 C10 C9 96.3(4)
C3 Ni1 C10 C9 141.9(3)
C1 Ni1 C10 C9 47.2(7)
C8 Ni1 C10 C9 -29.3(3)
C12 Ni1 C10 C9 -104.2(3)
C11 Ni1 C10 C9 -134.4(4)
C7 Ni1 C10 C9 -67.0(3)
C2 Ni1 C10 C11 -129.3(3)
C3 Ni1 C10 C11 -83.7(3)
C1 Ni1 C10 C11 -178.4(5)
C8 Ni1 C10 C11 105.1(3)
C12 Ni1 C10 C11 30.2(3)
C7 Ni1 C10 C11 67.4(3)
C9 Ni1 C10 C11 134.4(4)
C9 C10 C11 C12 -1.8(7)
Ni1 C10 C11 C12 -55.1(4)
C9 C10 C11 C15 177.7(5)
Ni1 C10 C11 C15 124.4(5)
C9 C10 C11 Ni1 53.3(4)
C2 Ni1 C11 C12 -143.1(3)
C3 Ni1 C11 C12 -120.0(3)
C1 Ni1 C11 C12 -51.9(10)
C8 Ni1 C11 C12 66.6(3)
C7 Ni1 C11 C12 28.6(3)
C10 Ni1 C11 C12 130.9(4)
C9 Ni1 C11 C12 103.4(3)
C2 Ni1 C11 C10 86.1(4)
C3 Ni1 C11 C10 109.1(3)
C1 Ni1 C11 C10 177.3(9)
C8 Ni1 C11 C10 -64.3(3)
C12 Ni1 C11 C10 -130.9(4)
C7 Ni1 C11 C10 -102.3(3)
C9 Ni1 C11 C10 -27.5(3)
C2 Ni1 C11 C15 -29.0(7)
C3 Ni1 C11 C15 -5.9(5)
C1 Ni1 C11 C15 62.2(11)
C8 Ni1 C11 C15 -179.3(5)
C12 Ni1 C11 C15 114.1(6)
C7 Ni1 C11 C15 142.7(5)
C10 Ni1 C11 C15 -115.0(6)
C9 Ni1 C11 C15 -142.5(5)
C8 C7 C12 C11 -0.7(7)
C13 C7 C12 C11 179.3(4)
Ni1 C7 C12 C11 53.2(4)
C8 C7 C12 Ni1 -53.9(4)
C13 C7 C12 Ni1 126.1(4)
C10 C11 C12 C7 2.7(7)
C15 C11 C12 C7 -176.9(5)
Ni1 C11 C12 C7 -53.2(4)
C10 C11 C12 Ni1 55.9(4)
C15 C11 C12 Ni1 -123.6(5)
C2 Ni1 C12 C7 -123.8(6)
C3 Ni1 C12 C7 -152.1(3)
C1 Ni1 C12 C7 -61.5(4)
C8 Ni1 C12 C7 30.3(3)
C11 Ni1 C12 C7 133.3(4)
C10 Ni1 C12 C7 103.4(3)
C9 Ni1 C12 C7 67.4(3)
C2 Ni1 C12 C11 102.9(6)
C3 Ni1 C12 C11 74.6(3)
C1 Ni1 C12 C11 165.2(3)
C8 Ni1 C12 C11 -103.0(3)
C7 Ni1 C12 C11 -133.3(4)
C10 Ni1 C12 C11 -29.9(3)
C9 Ni1 C12 C11 -65.9(3)
C41 B20 C21 C26 174.4(3)
C31 B20 C21 C26 52.4(5)
C51 B20 C21 C26 -68.5(5)
C41 B20 C21 C22 -6.0(5)
C31 B20 C21 C22 -128.1(4)
C51 B20 C21 C22 111.1(4)
C26 C21 C22 C23 2.0(6)
B20 C21 C22 C23 -177.6(4)
C21 C22 C23 C24 0.0(6)
C21 C22 C23 C27 -176.2(4)
C22 C23 C24 C25 -1.2(6)
C27 C23 C24 C25 174.9(4)
C23 C24 C25 C26 0.4(6)
C23 C24 C25 C28 -179.8(4)
C24 C25 C26 C21 1.7(6)
C28 C25 C26 C21 -178.1(4)
C22 C21 C26 C25 -2.8(6)
B20 C21 C26 C25 176.8(4)
C24 C23 C27 F23 24.4(5)
C22 C23 C27 F23 -159.5(4)
C24 C23 C27 F22 145.1(4)
C22 C23 C27 F22 -38.8(5)
C24 C23 C27 F21 -95.5(5)
C22 C23 C27 F21 80.7(5)
C24 C25 C28 F24 -110.4(5)
C26 C25 C28 F24 69.4(6)
C24 C25 C28 F25 12.2(6)
C26 C25 C28 F25 -168.1(4)
C24 C25 C28 F26 131.3(4)
C26 C25 C28 F26 -49.0(6)
C41 B20 C31 C32 -66.0(5)
C21 B20 C31 C32 55.5(5)
C51 B20 C31 C32 176.8(4)
C41 B20 C31 C36 116.2(4)
C21 B20 C31 C36 -122.3(4)
C51 B20 C31 C36 -1.0(5)
C36 C31 C32 C33 -2.1(6)
B20 C31 C32 C33 179.9(4)
C31 C32 C33 C34 3.2(6)
C31 C32 C33 C37 -175.0(4)
C32 C33 C34 C35 -1.8(6)
C37 C33 C34 C35 176.3(4)
C33 C34 C35 C36 -0.4(6)
C33 C34 C35 C38 176.9(4)
C34 C35 C36 C31 1.5(6)
C38 C35 C36 C31 -175.9(4)
C32 C31 C36 C35 -0.2(6)
B20 C31 C36 C35 177.7(4)
C32 C33 C37 F32 -36.2(6)
C34 C33 C37 F32 145.7(4)
C32 C33 C37 F33 -157.2(4)
C34 C33 C37 F33 24.7(6)
C32 C33 C37 F31 83.8(5)
C34 C33 C37 F31 -94.3(5)
C34 C35 C38 F35 25.2(6)
C36 C35 C38 F35 -157.5(4)
C34 C35 C38 F36 147.1(4)
C36 C35 C38 F36 -35.6(6)
C34 C35 C38 F34 -93.9(5)
C36 C35 C38 F34 83.5(5)
C31 B20 C41 C42 0.4(6)
C21 B20 C41 C42 -119.0(4)
C51 B20 C41 C42 120.5(4)
C31 B20 C41 C46 -175.9(3)
C21 B20 C41 C46 64.6(5)
C51 B20 C41 C46 -55.9(4)
C46 C41 C42 C43 -0.5(6)
B20 C41 C42 C43 -177.0(4)
C41 C42 C43 C44 -0.6(6)
C41 C42 C43 C47 175.5(4)
C42 C43 C44 C45 1.1(6)
C47 C43 C44 C45 -175.0(4)
C43 C44 C45 C46 -0.3(6)
C43 C44 C45 C48 -179.2(4)
C44 C45 C46 C41 -0.9(6)
C48 C45 C46 C41 177.9(4)
C42 C41 C46 C45 1.3(6)
B20 C41 C46 C45 178.0(4)
C44 C43 C47 F41 -139.8(4)
C42 C43 C47 F41 44.0(6)
C44 C43 C47 F43 -18.0(6)
C42 C43 C47 F43 165.8(4)
C44 C43 C47 F42 100.6(5)
C42 C43 C47 F42 -75.6(5)
C46 C45 C48 F44 138.9(4)
C44 C45 C48 F44 -42.3(6)
C46 C45 C48 F46 15.2(6)
C44 C45 C48 F46 -166.0(4)
C46 C45 C48 F45 -102.8(5)
C44 C45 C48 F45 76.0(5)
C41 B20 C51 C52 129.6(4)
C31 B20 C51 C52 -109.5(4)
C21 B20 C51 C52 9.4(5)
C41 B20 C51 C56 -49.4(5)
C31 B20 C51 C56 71.5(4)
C21 B20 C51 C56 -169.7(3)
C56 C51 C52 C53 -0.2(6)
B20 C51 C52 C53 -179.3(4)
C51 C52 C53 C54 0.2(6)
C51 C52 C53 C57 179.3(4)
C52 C53 C54 C55 -0.6(6)
C57 C53 C54 C55 -179.7(4)
C53 C54 C55 C56 1.0(6)
C53 C54 C55 C58 -180.0(4)
C54 C55 C56 C51 -1.1(6)
C58 C55 C56 C51 180.0(4)
C52 C51 C56 C55 0.6(6)
B20 C51 C56 C55 179.7(4)
C54 C53 C57 F53 64.4(6)
C52 C53 C57 F53 -114.7(5)
C54 C53 C57 F52 -57.3(6)
C52 C53 C57 F52 123.6(5)
C54 C53 C57 F51 -175.2(4)
C52 C53 C57 F51 5.8(7)
C56 C55 C58 F54 -121.6(4)
C54 C55 C58 F54 59.4(5)
C56 C55 C58 F55 118.9(4)
C54 C55 C58 F55 -60.1(5)
C56 C55 C58 F56 -1.2(6)
C54 C55 C58 F56 179.8(4)
